data_4122074
loop_
_publ_author_name
'Nakamura, Taichi'
'Suzuki, Katsunori'
'Yamashita, Makoto'

_publ_section_title
;
 An anionic aluminabenzene bearing aromatic and ambiphilic contributions.
;
_journal_issue 26
_journal_name_full 'Journal of the American Chemical Society'
_journal_page_first 9276
_journal_page_last 9279
_journal_paper_doi 10.1021/ja504771d
_journal_volume 136
_journal_year 2014
_chemical_formula_sum 'C44 H86 Al Li O6 Si2'
_chemical_formula_weight 801.23
_chemical_name_systematic
; 
 ? 
;
_space_group_IT_number 14
_symmetry_cell_setting monoclinic
_symmetry_space_group_name_Hall '-P 2yn'
_symmetry_space_group_name_H-M 'P 1 21/n 1'
_atom_sites_solution_hydrogens geom
_atom_sites_solution_primary direct
_atom_sites_solution_secondary difmap
_audit_creation_method SHELXL-97
_cell_angle_alpha 90.00
_cell_angle_beta 108.554(3)
_cell_angle_gamma 90.00
_cell_formula_units_Z 4
_cell_length_a 13.009(3)
_cell_length_b 28.949(6)
_cell_length_c 13.956(3)
_cell_measurement_reflns_used 12888
_cell_measurement_temperature 93
_cell_measurement_theta_max 31.4
_cell_measurement_theta_min 2.0
_cell_volume 4982.6(19)
_computing_cell_refinement 'RIGAKU CrystalClear'
_computing_data_collection 'RIGAKU CrystalClear'
_computing_data_reduction 'RIGAKU CrystalClear'
_computing_molecular_graphics 'ORTEP-3 version2.02 (Farrugia, 1997)'
_computing_publication_material 'Yadokari-XG 2009(Wakita,Nemoto et al.)'
_computing_structure_refinement 'SHELXL-97 (Sheldrick, 1997)'
_computing_structure_solution SIR-2004
_diffrn_ambient_temperature 93
_diffrn_detector_area_resol_mean 28.5714
_diffrn_measured_fraction_theta_full 0.980
_diffrn_measured_fraction_theta_max 0.980
_diffrn_measurement_device_type 'RIGAKU/MSCIO Saturn CCD'
_diffrn_measurement_method 'omega scans'
_diffrn_radiation_monochromator graphite
_diffrn_radiation_source 'fine-focus sealed tube'
_diffrn_radiation_type MoK\a
_diffrn_radiation_wavelength 0.71075
_diffrn_reflns_av_R_equivalents 0.0634
_diffrn_reflns_av_sigmaI/netI 0.0731
_diffrn_reflns_limit_h_max 16
_diffrn_reflns_limit_h_min -16
_diffrn_reflns_limit_k_max 37
_diffrn_reflns_limit_k_min -35
_diffrn_reflns_limit_l_max 16
_diffrn_reflns_limit_l_min -17
_diffrn_reflns_number 40812
_diffrn_reflns_theta_full 27.50
_diffrn_reflns_theta_max 27.50
_diffrn_reflns_theta_min 1.69
_exptl_absorpt_coefficient_mu 0.129
_exptl_absorpt_correction_T_max 0.9936
_exptl_absorpt_correction_T_min 0.9809
_exptl_absorpt_correction_type multi-scan
_exptl_absorpt_process_details 'Jacobson, R. (1998) Private communication'
_exptl_crystal_colour Yellow
_exptl_crystal_density_diffrn 1.068
_exptl_crystal_density_method 'not measured'
_exptl_crystal_description Platelet
_exptl_crystal_F_000 1768
_exptl_crystal_size_max 0.15
_exptl_crystal_size_mid 0.10
_exptl_crystal_size_min 0.05
_refine_diff_density_max 0.349
_refine_diff_density_min -0.326
_refine_diff_density_rms 0.060
_refine_ls_extinction_method none
_refine_ls_goodness_of_fit_ref 1.139
_refine_ls_hydrogen_treatment constr
_refine_ls_matrix_type full
_refine_ls_number_parameters 508
_refine_ls_number_reflns 11209
_refine_ls_number_restraints 0
_refine_ls_restrained_S_all 1.139
_refine_ls_R_factor_all 0.0937
_refine_ls_R_factor_gt 0.0683
_refine_ls_shift/su_max 0.001
_refine_ls_shift/su_mean 0.000
_refine_ls_structure_factor_coef Fsqd
_refine_ls_weighting_details 'calc w=1/[\s^2^(Fo^2^)+(0.0643P)^2^+1.0008P] where P=(Fo^2^+2Fc^2^)/3'
_refine_ls_weighting_scheme calc
_refine_ls_wR_factor_gt 0.1438
_refine_ls_wR_factor_ref 0.1646
_reflns_number_gt 8680
_reflns_number_total 11209
_reflns_threshold_expression >2sigma(I)
_cod_data_source_file ja504771d_si_002.cif
_cod_data_source_block tn17p0y1
_cod_depositor_comments
;
The following automatic conversions were performed:
'_atom_site_symetry_multiplicity' tag replaced with
'_atom_site_symmetry_multiplicity'.

Automatic conversion script
Id: cif_correct_tags 1440 2010-10-19 06:21:57Z saulius 

The following automatic conversions were performed:

'_exptl_absorpt_correction_type' value 'Multi-scan' changed to
'multi-scan' according to
/usr/data/users/saulius/crontab/automatic-downloads/rss-feeds/ACS/lib/dictionaries/cif_core.dic
dictionary named 'cif_core.dic' version 2.4.2 from 2011-04-26.

Automatic conversion script
Id: cif_fix_values 2281 2013-09-26 08:29:07Z andrius 

 Adding full bibliography for 4122073--4122078.cif.
;
_cod_original_sg_symbol_H-M P21/n
_cod_database_code 4122074

loop_
_symmetry_equiv_pos_as_xyz
'x, y, z'
'-x+1/2, y+1/2, -z+1/2'
'-x, -y, -z'
'x-1/2, -y-1/2, z-1/2'

loop_
_atom_site_label
_atom_site_type_symbol
_atom_site_fract_x
_atom_site_fract_y
_atom_site_fract_z
_atom_site_U_iso_or_equiv
_atom_site_adp_type
_atom_site_occupancy
_atom_site_symmetry_multiplicity
_atom_site_calc_flag
_atom_site_refinement_flags
Si1 Si 0.51965(5) 0.37246(2) 0.58678(5) 0.01735(16) Uani 1 1 d .
Si2 Si 0.08660(5) 0.29890(2) 0.70851(5) 0.01807(16) Uani 1 1 d .
Al1 Al 0.31822(6) 0.34868(2) 0.68780(5) 0.01588(17) Uani 1 1 d .
O6 O 0.33095(14) 0.07215(6) 0.71482(13) 0.0244(4) Uani 1 1 d .
O2 O 0.52667(15) 0.04341(6) 0.64230(14) 0.0289(4) Uani 1 1 d .
O1 O 0.63492(14) 0.12289(6) 0.69894(13) 0.0268(4) Uani 1 1 d .
O5 O 0.52225(14) 0.09508(6) 0.85193(12) 0.0260(4) Uani 1 1 d .
C1 C 0.39250(19) 0.34445(8) 0.58894(17) 0.0172(5) Uani 1 1 d .
C3 C 0.24254(19) 0.29024(8) 0.49043(17) 0.0174(5) Uani 1 1 d .
H3 H 0.2190 0.2727 0.4298 0.021 Uiso 1 1 calc R
C15 C 0.6426(2) 0.33291(9) 0.63281(18) 0.0204(5) Uani 1 1 d .
H15 H 0.7076 0.3513 0.6325 0.024 Uiso 1 1 calc R
C7 C 0.4336(2) 0.37374(9) 0.90573(18) 0.0208(5) Uani 1 1 d .
C4 C 0.17728(19) 0.28824(8) 0.55329(17) 0.0184(5) Uani 1 1 d .
H4 H 0.1152 0.2690 0.5299 0.022 Uiso 1 1 calc R
C5 C 0.19044(19) 0.31074(8) 0.64640(17) 0.0174(5) Uani 1 1 d .
C11 C 0.3045(2) 0.43041(9) 0.81397(18) 0.0210(5) Uani 1 1 d .
C6 C 0.35838(19) 0.38813(9) 0.81282(18) 0.0191(5) Uani 1 1 d .
C21 C 0.5487(2) 0.42420(9) 0.67509(19) 0.0234(6) Uani 1 1 d .
H21 H 0.5393 0.4129 0.7395 0.028 Uiso 1 1 calc R
C10 C 0.3238(2) 0.45581(9) 0.90290(19) 0.0263(6) Uani 1 1 d .
H10 H 0.2863 0.4841 0.9010 0.032 Uiso 1 1 calc R
C12 C 0.4984(2) 0.32978(10) 0.91206(19) 0.0269(6) Uani 1 1 d .
H12 H 0.4974 0.3120 0.9716 0.040 Uiso 1 1 calc R
H12A H 0.5734 0.3376 0.9177 0.040 Uiso 1 1 calc R
H12B H 0.4662 0.3113 0.8510 0.040 Uiso 1 1 calc R
C8 C 0.4501(2) 0.39976(10) 0.99353(18) 0.0249(6) Uani 1 1 d .
H8 H 0.5002 0.3889 1.0549 0.030 Uiso 1 1 calc R
C27 C -0.0458(2) 0.33210(9) 0.64954(18) 0.0234(6) Uani 1 1 d .
H27 H -0.0992 0.3205 0.6820 0.028 Uiso 1 1 calc R
C26 C -0.0474(2) 0.22019(10) 0.7303(2) 0.0354(7) Uani 1 1 d .
H26 H -0.0231 0.2215 0.8043 0.053 Uiso 1 1 calc R
H26A H -0.0691 0.1885 0.7080 0.053 Uiso 1 1 calc R
H26B H -0.1093 0.2410 0.7032 0.053 Uiso 1 1 calc R
C2 C 0.33917(19) 0.31549(8) 0.50774(17) 0.0173(5) Uani 1 1 d .
H2 H 0.3732 0.3125 0.4571 0.021 Uiso 1 1 calc R
C42 C 0.4476(2) 0.06824(10) 0.8834(2) 0.0293(6) Uani 1 1 d .
H42 H 0.4554 0.0749 0.9550 0.035 Uiso 1 1 calc R
H42A H 0.4612 0.0349 0.8769 0.035 Uiso 1 1 calc R
C9 C 0.3962(2) 0.44084(10) 0.99438(19) 0.0268(6) Uani 1 1 d .
C16 C 0.6346(2) 0.29143(9) 0.5627(2) 0.0266(6) Uani 1 1 d .
H16 H 0.5683 0.2740 0.5570 0.040 Uiso 1 1 calc R
H16A H 0.6978 0.2714 0.5905 0.040 Uiso 1 1 calc R
H16B H 0.6326 0.3023 0.4956 0.040 Uiso 1 1 calc R
C44 C 0.2248(2) 0.08211(10) 0.6475(2) 0.0320(6) Uani 1 1 d .
H44 H 0.1710 0.0645 0.6680 0.048 Uiso 1 1 calc R
H44A H 0.2208 0.0735 0.5785 0.048 Uiso 1 1 calc R
H44B H 0.2101 0.1152 0.6499 0.048 Uiso 1 1 calc R
C34 C 0.6674(2) 0.09302(10) 0.6335(2) 0.0306(6) Uani 1 1 d .
H34 H 0.7463 0.0959 0.6454 0.037 Uiso 1 1 calc R
H34A H 0.6287 0.1010 0.5621 0.037 Uiso 1 1 calc R
C13 C 0.4178(2) 0.46947(11) 1.0894(2) 0.0390(8) Uani 1 1 d .
H13 H 0.4747 0.4922 1.0926 0.058 Uiso 1 1 calc R
H13A H 0.4414 0.4492 1.1487 0.058 Uiso 1 1 calc R
H13B H 0.3512 0.4856 1.0886 0.058 Uiso 1 1 calc R
C43 C 0.3357(2) 0.08081(10) 0.81686(19) 0.0295(6) Uani 1 1 d .
H43 H 0.2809 0.0619 0.8345 0.035 Uiso 1 1 calc R
H43A H 0.3209 0.1138 0.8257 0.035 Uiso 1 1 calc R
C24 C 0.0454(2) 0.23519(9) 0.69168(19) 0.0238(6) Uani 1 1 d .
H24 H 0.0171 0.2304 0.6169 0.029 Uiso 1 1 calc R
C28 C -0.0941(2) 0.32275(11) 0.53563(19) 0.0311(6) Uani 1 1 d .
H28 H -0.0454 0.3351 0.5008 0.047 Uiso 1 1 calc R
H28A H -0.1650 0.3378 0.5095 0.047 Uiso 1 1 calc R
H28B H -0.1027 0.2894 0.5239 0.047 Uiso 1 1 calc R
C14 C 0.2250(2) 0.45017(9) 0.71783(19) 0.0281(6) Uani 1 1 d .
H14 H 0.2567 0.4776 0.6970 0.042 Uiso 1 1 calc R
H14A H 0.1576 0.4588 0.7305 0.042 Uiso 1 1 calc R
H14B H 0.2094 0.4269 0.6641 0.042 Uiso 1 1 calc R
C31 C 0.2377(2) 0.29118(10) 0.91037(19) 0.0303(6) Uani 1 1 d .
H31 H 0.2175 0.2596 0.9224 0.045 Uiso 1 1 calc R
H31A H 0.2690 0.3070 0.9752 0.045 Uiso 1 1 calc R
H31B H 0.2912 0.2902 0.8743 0.045 Uiso 1 1 calc R
C41 C 0.6291(2) 0.09456(10) 0.9233(2) 0.0324(7) Uani 1 1 d .
H41 H 0.6272 0.1072 0.9879 0.049 Uiso 1 1 calc R
H41A H 0.6773 0.1134 0.8978 0.049 Uiso 1 1 calc R
H41B H 0.6561 0.0627 0.9332 0.049 Uiso 1 1 calc R
C18 C 0.5115(2) 0.38793(9) 0.45124(18) 0.0226(6) Uani 1 1 d .
H18 H 0.5044 0.3577 0.4150 0.027 Uiso 1 1 calc R
C22 C 0.6644(2) 0.44402(10) 0.7046(2) 0.0320(7) Uani 1 1 d .
H22 H 0.6737 0.4673 0.7576 0.048 Uiso 1 1 calc R
H22A H 0.6761 0.4583 0.6452 0.048 Uiso 1 1 calc R
H22B H 0.7170 0.4191 0.7296 0.048 Uiso 1 1 calc R
C33 C 0.6896(2) 0.16651(9) 0.7124(2) 0.0301(6) Uani 1 1 d .
H33 H 0.7679 0.1616 0.7419 0.045 Uiso 1 1 calc R
H33A H 0.6639 0.1859 0.7577 0.045 Uiso 1 1 calc R
H33B H 0.6743 0.1819 0.6468 0.045 Uiso 1 1 calc R
C19 C 0.4115(2) 0.41580(10) 0.3920(2) 0.0302(6) Uani 1 1 d .
H19 H 0.4092 0.4184 0.3213 0.045 Uiso 1 1 calc R
H19A H 0.4153 0.4467 0.4215 0.045 Uiso 1 1 calc R
H19B H 0.3459 0.4001 0.3952 0.045 Uiso 1 1 calc R
C30 C 0.1365(2) 0.31739(9) 0.84634(18) 0.0240(6) Uani 1 1 d .
H30 H 0.1588 0.3505 0.8465 0.029 Uiso 1 1 calc R
C32 C 0.0487(2) 0.31624(11) 0.89842(19) 0.0325(7) Uani 1 1 d .
H32 H 0.0767 0.3307 0.9652 0.049 Uiso 1 1 calc R
H32A H 0.0287 0.2841 0.9059 0.049 Uiso 1 1 calc R
H32B H -0.0153 0.3332 0.8573 0.049 Uiso 1 1 calc R
C17 C 0.6626(2) 0.31567(10) 0.74134(19) 0.0295(6) Uani 1 1 d .
H17 H 0.7291 0.2971 0.7627 0.044 Uiso 1 1 calc R
H17A H 0.6011 0.2967 0.7438 0.044 Uiso 1 1 calc R
H17B H 0.6703 0.3422 0.7867 0.044 Uiso 1 1 calc R
C25 C 0.1394(2) 0.20088(10) 0.7296(2) 0.0378(7) Uani 1 1 d .
H25 H 0.1125 0.1694 0.7120 0.057 Uiso 1 1 calc R
H25A H 0.1710 0.2035 0.8032 0.057 Uiso 1 1 calc R
H25B H 0.1949 0.2078 0.6980 0.057 Uiso 1 1 calc R
C20 C 0.6135(2) 0.41046(11) 0.4398(2) 0.0323(7) Uani 1 1 d .
H20 H 0.6226 0.4414 0.4700 0.048 Uiso 1 1 calc R
H20A H 0.6063 0.4129 0.3679 0.048 Uiso 1 1 calc R
H20B H 0.6770 0.3915 0.4742 0.048 Uiso 1 1 calc R
C23 C 0.4665(2) 0.46316(9) 0.6385(2) 0.0343(7) Uani 1 1 d .
H23 H 0.4789 0.4787 0.5807 0.051 Uiso 1 1 calc R
H23A H 0.4749 0.4855 0.6933 0.051 Uiso 1 1 calc R
H23B H 0.3930 0.4504 0.6179 0.051 Uiso 1 1 calc R
C36 C 0.4943(3) -0.00152(10) 0.6628(3) 0.0470(9) Uani 1 1 d .
H36 H 0.5070 -0.0236 0.6145 0.070 Uiso 1 1 calc R
H36A H 0.4171 -0.0012 0.6562 0.070 Uiso 1 1 calc R
H36B H 0.5367 -0.0106 0.7316 0.070 Uiso 1 1 calc R
C35 C 0.6400(2) 0.04483(10) 0.6554(2) 0.0347(7) Uani 1 1 d .
H35 H 0.6577 0.0228 0.6086 0.042 Uiso 1 1 calc R
H35A H 0.6822 0.0362 0.7255 0.042 Uiso 1 1 calc R
C29 C -0.0351(2) 0.38409(10) 0.6679(2) 0.0340(7) Uani 1 1 d .
H29 H -0.1059 0.3988 0.6374 0.051 Uiso 1 1 calc R
H29A H 0.0170 0.3967 0.6373 0.051 Uiso 1 1 calc R
H29B H -0.0097 0.3901 0.7408 0.051 Uiso 1 1 calc R
Li1 Li 0.4744(3) 0.10813(15) 0.6959(3) 0.0228(9) Uani 1 1 d .
O3 O 0.42291(14) 0.17514(6) 0.70963(12) 0.0214(4) Uani 1 1 d .
C37 C 0.4578(2) 0.20419(9) 0.79667(19) 0.0296(6) Uani 1 1 d .
H37 H 0.5187 0.2233 0.7932 0.044 Uiso 1 1 calc R
H37A H 0.4808 0.1851 0.8577 0.044 Uiso 1 1 calc R
H37B H 0.3977 0.2242 0.7988 0.044 Uiso 1 1 calc R
O4 O 0.39579(15) 0.12759(6) 0.54239(13) 0.0268(4) Uani 1 1 d .
C38 C 0.4053(2) 0.20157(9) 0.61874(18) 0.0261(6) Uani 1 1 d .
H38 H 0.4755 0.2108 0.6110 0.031 Uiso 1 1 calc R
H38A H 0.3635 0.2299 0.6212 0.031 Uiso 1 1 calc R
C39 C 0.3431(2) 0.17168(9) 0.53173(19) 0.0275(6) Uani 1 1 d .
H39 H 0.2675 0.1679 0.5318 0.033 Uiso 1 1 calc R
H39A H 0.3415 0.1862 0.4670 0.033 Uiso 1 1 calc R
C40 C 0.3501(2) 0.09921(11) 0.4564(2) 0.0354(7) Uani 1 1 d .
H40 H 0.2713 0.0977 0.4415 0.053 Uiso 1 1 calc R
H40A H 0.3807 0.0680 0.4701 0.053 Uiso 1 1 calc R
H40B H 0.3668 0.1123 0.3983 0.053 Uiso 1 1 calc R

loop_
_atom_site_aniso_label
_atom_site_aniso_U_11
_atom_site_aniso_U_22
_atom_site_aniso_U_33
_atom_site_aniso_U_23
_atom_site_aniso_U_13
_atom_site_aniso_U_12
Si1 0.0143(3) 0.0174(3) 0.0211(4) -0.0003(3) 0.0066(3) -0.0013(3)
Si2 0.0156(3) 0.0200(3) 0.0202(4) -0.0005(3) 0.0080(3) -0.0004(3)
Al1 0.0135(4) 0.0169(4) 0.0171(4) -0.0011(3) 0.0046(3) 0.0003(3)
O6 0.0173(9) 0.0256(10) 0.0303(10) -0.0030(8) 0.0075(8) 0.0014(7)
O2 0.0227(10) 0.0196(9) 0.0474(12) 0.0009(8) 0.0155(9) 0.0019(8)
O1 0.0206(9) 0.0238(10) 0.0384(11) -0.0032(8) 0.0126(8) -0.0022(8)
O5 0.0190(9) 0.0303(10) 0.0268(10) 0.0031(8) 0.0048(8) -0.0042(8)
C1 0.0165(12) 0.0156(12) 0.0186(12) 0.0012(10) 0.0044(10) 0.0011(9)
C3 0.0178(12) 0.0190(12) 0.0141(12) -0.0031(9) 0.0033(10) -0.0013(9)
C15 0.0167(12) 0.0208(13) 0.0250(13) 0.0003(10) 0.0085(10) -0.0003(10)
C7 0.0167(12) 0.0245(13) 0.0219(13) -0.0016(10) 0.0073(10) -0.0033(10)
C4 0.0129(12) 0.0190(12) 0.0205(13) 0.0004(10) 0.0016(10) -0.0006(9)
C5 0.0145(11) 0.0171(12) 0.0196(12) 0.0008(10) 0.0043(10) 0.0016(9)
C11 0.0179(12) 0.0230(13) 0.0227(13) -0.0044(11) 0.0073(10) -0.0025(10)
C6 0.0146(12) 0.0209(12) 0.0225(13) -0.0005(10) 0.0069(10) -0.0017(10)
C21 0.0236(14) 0.0192(13) 0.0292(14) -0.0027(11) 0.0112(11) -0.0070(10)
C10 0.0265(14) 0.0215(13) 0.0352(16) -0.0080(12) 0.0159(12) -0.0044(11)
C12 0.0201(14) 0.0329(15) 0.0251(14) 0.0010(12) 0.0034(11) 0.0050(11)
C8 0.0189(13) 0.0387(16) 0.0156(13) -0.0044(11) 0.0031(10) -0.0071(11)
C27 0.0188(13) 0.0277(14) 0.0272(14) 0.0024(11) 0.0123(11) 0.0015(11)
C26 0.0306(16) 0.0265(15) 0.0560(19) 0.0035(14) 0.0234(15) -0.0057(12)
C2 0.0163(12) 0.0184(12) 0.0189(12) 0.0008(10) 0.0081(10) 0.0033(9)
C42 0.0347(16) 0.0272(15) 0.0293(15) -0.0012(12) 0.0149(13) -0.0093(12)
C9 0.0246(14) 0.0321(15) 0.0279(15) -0.0130(12) 0.0143(12) -0.0105(12)
C16 0.0260(14) 0.0234(14) 0.0318(15) 0.0001(11) 0.0112(12) 0.0048(11)
C44 0.0193(14) 0.0291(15) 0.0457(17) -0.0043(13) 0.0075(13) -0.0008(11)
C34 0.0251(14) 0.0318(15) 0.0402(16) -0.0052(13) 0.0179(13) -0.0009(12)
C13 0.0370(17) 0.049(2) 0.0367(17) -0.0228(15) 0.0200(14) -0.0185(15)
C43 0.0263(14) 0.0301(15) 0.0380(16) -0.0083(12) 0.0184(13) -0.0071(12)
C24 0.0210(13) 0.0269(14) 0.0256(14) -0.0014(11) 0.0102(11) -0.0031(11)
C28 0.0197(14) 0.0409(17) 0.0316(15) 0.0057(13) 0.0065(12) 0.0034(12)
C14 0.0278(15) 0.0240(14) 0.0319(15) -0.0018(12) 0.0085(12) 0.0067(11)
C31 0.0265(15) 0.0404(17) 0.0221(14) 0.0032(12) 0.0049(12) -0.0050(12)
C41 0.0233(15) 0.0369(17) 0.0327(16) 0.0033(13) 0.0027(12) -0.0009(12)
C18 0.0180(13) 0.0250(13) 0.0272(14) 0.0009(11) 0.0103(11) 0.0001(10)
C22 0.0291(15) 0.0303(15) 0.0365(16) -0.0105(13) 0.0106(13) -0.0124(12)
C33 0.0248(15) 0.0273(15) 0.0377(16) -0.0028(12) 0.0092(12) -0.0065(12)
C19 0.0203(14) 0.0362(16) 0.0330(15) 0.0100(13) 0.0069(12) -0.0034(12)
C30 0.0274(14) 0.0230(13) 0.0232(13) -0.0008(11) 0.0105(11) -0.0027(11)
C32 0.0367(17) 0.0414(17) 0.0231(14) -0.0002(13) 0.0148(12) 0.0034(13)
C17 0.0256(14) 0.0339(16) 0.0272(15) 0.0049(12) 0.0056(12) 0.0041(12)
C25 0.0312(16) 0.0201(14) 0.068(2) -0.0040(14) 0.0238(15) 0.0013(12)
C20 0.0226(14) 0.0426(18) 0.0350(16) 0.0153(13) 0.0137(12) 0.0023(12)
C23 0.0344(17) 0.0212(14) 0.0490(18) -0.0091(13) 0.0158(14) -0.0022(12)
C36 0.049(2) 0.0208(15) 0.084(3) -0.0030(16) 0.0397(19) -0.0008(14)
C35 0.0250(15) 0.0282(15) 0.0540(19) -0.0003(14) 0.0169(14) 0.0065(12)
C29 0.0337(16) 0.0312(16) 0.0397(17) 0.0051(13) 0.0153(14) 0.0099(13)
Li1 0.017(2) 0.022(2) 0.029(2) -0.0018(18) 0.0086(18) 0.0010(17)
O3 0.0239(10) 0.0176(9) 0.0211(9) -0.0007(7) 0.0049(7) -0.0001(7)
C37 0.0350(16) 0.0243(14) 0.0286(15) -0.0077(12) 0.0090(12) -0.0046(12)
O4 0.0274(10) 0.0253(10) 0.0241(10) -0.0044(8) 0.0033(8) 0.0017(8)
C38 0.0273(14) 0.0213(13) 0.0269(14) 0.0054(11) 0.0050(11) 0.0040(11)
C39 0.0242(14) 0.0272(14) 0.0273(14) 0.0040(11) 0.0027(11) 0.0040(11)
C40 0.0382(17) 0.0372(17) 0.0284(15) -0.0079(13) 0.0074(13) -0.0041(14)

loop_
_atom_type_symbol
_atom_type_description
_atom_type_scat_dispersion_real
_atom_type_scat_dispersion_imag
_atom_type_scat_source
C C 0.0033 0.0016 'International Tables Vol C Tables 4.2.6.8 and 6.1.1.4'
H H 0.0000 0.0000 'International Tables Vol C Tables 4.2.6.8 and 6.1.1.4'
Li Li -0.0003 0.0001 'International Tables Vol C Tables 4.2.6.8 and 6.1.1.4'
O O 0.0106 0.0060 'International Tables Vol C Tables 4.2.6.8 and 6.1.1.4'
Al Al 0.0645 0.0514 'International Tables Vol C Tables 4.2.6.8 and 6.1.1.4'
Si Si 0.0817 0.0704 'International Tables Vol C Tables 4.2.6.8 and 6.1.1.4'

loop_
_geom_angle_atom_site_label_1
_geom_angle_atom_site_label_2
_geom_angle_atom_site_label_3
_geom_angle
C1 Si1 C21 109.22(11)
C1 Si1 C15 112.96(11)
C21 Si1 C15 106.43(11)
C1 Si1 C18 110.47(11)
C21 Si1 C18 113.19(12)
C15 Si1 C18 104.51(11)
C5 Si2 C30 110.85(11)
C5 Si2 C24 109.76(11)
C30 Si2 C24 112.80(11)
C5 Si2 C27 113.32(11)
C30 Si2 C27 105.34(11)
C24 Si2 C27 104.60(12)
C5 Al1 C1 109.38(10)
C5 Al1 C6 123.14(10)
C1 Al1 C6 127.41(11)
C43 O6 C44 110.2(2)
C43 O6 Li1 105.33(18)
C44 O6 Li1 119.90(19)
C36 O2 C35 111.1(2)
C36 O2 Li1 124.5(2)
C35 O2 Li1 110.47(19)
C34 O1 C33 112.7(2)
C34 O1 Li1 110.99(19)
C33 O1 Li1 128.7(2)
C42 O5 C41 112.8(2)
C42 O5 Li1 114.43(19)
C41 O5 Li1 128.77(19)
C2 C1 Si1 117.61(17)
C2 C1 Al1 112.67(17)
Si1 C1 Al1 129.73(13)
C4 C3 C2 126.8(2)
C4 C3 H3 116.6
C2 C3 H3 116.6
C16 C15 C17 109.3(2)
C16 C15 Si1 112.13(17)
C17 C15 Si1 112.82(17)
C16 C15 H15 107.4
C17 C15 H15 107.4
Si1 C15 H15 107.4
C8 C7 C6 120.9(2)
C8 C7 C12 118.4(2)
C6 C7 C12 120.7(2)
C3 C4 C5 129.4(2)
C3 C4 H4 115.3
C5 C4 H4 115.3
C4 C5 Si2 116.82(17)
C4 C5 Al1 112.31(17)
Si2 C5 Al1 130.87(13)
C10 C11 C6 121.2(2)
C10 C11 C14 117.7(2)
C6 C11 C14 121.1(2)
C11 C6 C7 116.4(2)
C11 C6 Al1 120.61(18)
C7 C6 Al1 122.72(18)
C23 C21 C22 109.6(2)
C23 C21 Si1 113.07(18)
C22 C21 Si1 116.28(18)
C23 C21 H21 105.7
C22 C21 H21 105.7
Si1 C21 H21 105.7
C9 C10 C11 121.9(2)
C9 C10 H10 119.0
C11 C10 H10 119.0
C7 C12 H12 109.5
C7 C12 H12A 109.5
H12 C12 H12A 109.5
C7 C12 H12B 109.5
H12 C12 H12B 109.5
H12A C12 H12B 109.5
C9 C8 C7 122.4(2)
C9 C8 H8 118.8
C7 C8 H8 118.8
C29 C27 C28 109.4(2)
C29 C27 Si2 113.68(18)
C28 C27 Si2 111.84(17)
C29 C27 H27 107.2
C28 C27 H27 107.2
Si2 C27 H27 107.2
C24 C26 H26 109.5
C24 C26 H26A 109.5
H26 C26 H26A 109.5
C24 C26 H26B 109.5
H26 C26 H26B 109.5
H26A C26 H26B 109.5
C1 C2 C3 129.4(2)
C1 C2 H2 115.3
C3 C2 H2 115.3
O5 C42 C43 107.5(2)
O5 C42 H42 110.2
C43 C42 H42 110.2
O5 C42 H42A 110.2
C43 C42 H42A 110.2
H42 C42 H42A 108.5
C8 C9 C10 117.2(2)
C8 C9 C13 121.7(3)
C10 C9 C13 121.1(3)
C15 C16 H16 109.5
C15 C16 H16A 109.5
H16 C16 H16A 109.5
C15 C16 H16B 109.5
H16 C16 H16B 109.5
H16A C16 H16B 109.5
O6 C44 H44 109.5
O6 C44 H44A 109.5
H44 C44 H44A 109.5
O6 C44 H44B 109.5
H44 C44 H44B 109.5
H44A C44 H44B 109.5
O1 C34 C35 107.4(2)
O1 C34 H34 110.2
C35 C34 H34 110.2
O1 C34 H34A 110.2
C35 C34 H34A 110.2
H34 C34 H34A 108.5
C9 C13 H13 109.5
C9 C13 H13A 109.5
H13 C13 H13A 109.5
C9 C13 H13B 109.5
H13 C13 H13B 109.5
H13A C13 H13B 109.5
O6 C43 C42 107.5(2)
O6 C43 H43 110.2
C42 C43 H43 110.2
O6 C43 H43A 110.2
C42 C43 H43A 110.2
H43 C43 H43A 108.5
C26 C24 C25 109.0(2)
C26 C24 Si2 116.81(19)
C25 C24 Si2 114.83(19)
C26 C24 H24 105.0
C25 C24 H24 105.0
Si2 C24 H24 105.0
C27 C28 H28 109.5
C27 C28 H28A 109.5
H28 C28 H28A 109.5
C27 C28 H28B 109.5
H28 C28 H28B 109.5
H28A C28 H28B 109.5
C11 C14 H14 109.5
C11 C14 H14A 109.5
H14 C14 H14A 109.5
C11 C14 H14B 109.5
H14 C14 H14B 109.5
H14A C14 H14B 109.5
C30 C31 H31 109.5
C30 C31 H31A 109.5
H31 C31 H31A 109.5
C30 C31 H31B 109.5
H31 C31 H31B 109.5
H31A C31 H31B 109.5
O5 C41 H41 109.5
O5 C41 H41A 109.5
H41 C41 H41A 109.5
O5 C41 H41B 109.5
H41 C41 H41B 109.5
H41A C41 H41B 109.5
C19 C18 C20 109.6(2)
C19 C18 Si1 115.33(17)
C20 C18 Si1 115.16(18)
C19 C18 H18 105.2
C20 C18 H18 105.2
Si1 C18 H18 105.2
C21 C22 H22 109.5
C21 C22 H22A 109.5
H22 C22 H22A 109.5
C21 C22 H22B 109.5
H22 C22 H22B 109.5
H22A C22 H22B 109.5
O1 C33 H33 109.5
O1 C33 H33A 109.5
H33 C33 H33A 109.5
O1 C33 H33B 109.5
H33 C33 H33B 109.5
H33A C33 H33B 109.5
C18 C19 H19 109.5
C18 C19 H19A 109.5
H19 C19 H19A 109.5
C18 C19 H19B 109.5
H19 C19 H19B 109.5
H19A C19 H19B 109.5
C31 C30 C32 110.0(2)
C31 C30 Si2 113.78(18)
C32 C30 Si2 113.99(18)
C31 C30 H30 106.1
C32 C30 H30 106.1
Si2 C30 H30 106.1
C30 C32 H32 109.5
C30 C32 H32A 109.5
H32 C32 H32A 109.5
C30 C32 H32B 109.5
H32 C32 H32B 109.5
H32A C32 H32B 109.5
C15 C17 H17 109.5
C15 C17 H17A 109.5
H17 C17 H17A 109.5
C15 C17 H17B 109.5
H17 C17 H17B 109.5
H17A C17 H17B 109.5
C24 C25 H25 109.5
C24 C25 H25A 109.5
H25 C25 H25A 109.5
C24 C25 H25B 109.5
H25 C25 H25B 109.5
H25A C25 H25B 109.5
C18 C20 H20 109.5
C18 C20 H20A 109.5
H20 C20 H20A 109.5
C18 C20 H20B 109.5
H20 C20 H20B 109.5
H20A C20 H20B 109.5
C21 C23 H23 109.5
C21 C23 H23A 109.5
H23 C23 H23A 109.5
C21 C23 H23B 109.5
H23 C23 H23B 109.5
H23A C23 H23B 109.5
O2 C36 H36 109.5
O2 C36 H36A 109.5
H36 C36 H36A 109.5
O2 C36 H36B 109.5
H36 C36 H36B 109.5
H36A C36 H36B 109.5
O2 C35 C34 107.7(2)
O2 C35 H35 110.2
C34 C35 H35 110.2
O2 C35 H35A 110.2
C34 C35 H35A 110.2
H35 C35 H35A 108.5
C27 C29 H29 109.5
C27 C29 H29A 109.5
H29 C29 H29A 109.5
C27 C29 H29B 109.5
H29 C29 H29B 109.5
H29A C29 H29B 109.5
O3 Li1 O5 94.03(18)
O3 Li1 O1 98.87(19)
O5 Li1 O1 92.91(18)
O3 Li1 O4 77.33(16)
O5 Li1 O4 167.8(2)
O1 Li1 O4 96.95(18)
O3 Li1 O2 165.2(2)
O5 Li1 O2 100.24(19)
O1 Li1 O2 76.68(15)
O4 Li1 O2 89.11(17)
O3 Li1 O6 96.82(18)
O5 Li1 O6 77.06(15)
O1 Li1 O6 161.9(2)
O4 Li1 O6 95.18(17)
O2 Li1 O6 90.19(17)
C37 O3 C38 110.86(19)
C37 O3 Li1 127.08(19)
C38 O3 Li1 112.41(18)
O3 C37 H37 109.5
O3 C37 H37A 109.5
H37 C37 H37A 109.5
O3 C37 H37B 109.5
H37 C37 H37B 109.5
H37A C37 H37B 109.5
C40 O4 C39 111.7(2)
C40 O4 Li1 129.3(2)
C39 O4 Li1 113.55(18)
O3 C38 C39 107.5(2)
O3 C38 H38 110.2
C39 C38 H38 110.2
O3 C38 H38A 110.2
C39 C38 H38A 110.2
H38 C38 H38A 108.5
O4 C39 C38 108.2(2)
O4 C39 H39 110.1
C38 C39 H39 110.1
O4 C39 H39A 110.1
C38 C39 H39A 110.1
H39 C39 H39A 108.4
O4 C40 H40 109.5
O4 C40 H40A 109.5
H40 C40 H40A 109.5
O4 C40 H40B 109.5
H40 C40 H40B 109.5
H40A C40 H40B 109.5

loop_
_geom_bond_atom_site_label_1
_geom_bond_atom_site_label_2
_geom_bond_distance
Si1 C1 1.851(2)
Si1 C21 1.900(3)
Si1 C15 1.905(3)
Si1 C18 1.914(3)
Si2 C5 1.854(2)
Si2 C30 1.901(3)
Si2 C24 1.914(3)
Si2 C27 1.915(3)
Al1 C5 1.922(2)
Al1 C1 1.924(2)
Al1 C6 2.010(2)
O6 C43 1.428(3)
O6 C44 1.430(3)
O6 Li1 2.225(5)
O2 C36 1.424(3)
O2 C35 1.427(3)
O2 Li1 2.204(5)
O1 C34 1.416(3)
O1 C33 1.432(3)
O1 Li1 2.119(5)
O5 C42 1.418(3)
O5 C41 1.430(3)
O5 Li1 2.099(5)
C1 C2 1.403(3)
C3 C4 1.403(3)
C3 C2 1.407(3)
C3 H3 0.9500
C15 C16 1.532(3)
C15 C17 1.536(3)
C15 H15 1.0000
C7 C8 1.396(3)
C7 C6 1.416(3)
C7 C12 1.513(4)
C4 C5 1.414(3)
C4 H4 0.9500
C11 C10 1.395(3)
C11 C6 1.413(3)
C11 C14 1.521(3)
C21 C23 1.526(4)
C21 C22 1.539(3)
C21 H21 1.0000
C10 C9 1.393(4)
C10 H10 0.9500
C12 H12 0.9800
C12 H12A 0.9800
C12 H12B 0.9800
C8 C9 1.382(4)
C8 H8 0.9500
C27 C29 1.526(4)
C27 C28 1.536(3)
C27 H27 1.0000
C26 C24 1.533(4)
C26 H26 0.9800
C26 H26A 0.9800
C26 H26B 0.9800
C2 H2 0.9500
C42 C43 1.501(4)
C42 H42 0.9900
C42 H42A 0.9900
C9 C13 1.513(4)
C16 H16 0.9800
C16 H16A 0.9800
C16 H16B 0.9800
C44 H44 0.9800
C44 H44A 0.9800
C44 H44B 0.9800
C34 C35 1.495(4)
C34 H34 0.9900
C34 H34A 0.9900
C13 H13 0.9800
C13 H13A 0.9800
C13 H13B 0.9800
C43 H43 0.9900
C43 H43A 0.9900
C24 C25 1.533(4)
C24 H24 1.0000
C28 H28 0.9800
C28 H28A 0.9800
C28 H28B 0.9800
C14 H14 0.9800
C14 H14A 0.9800
C14 H14B 0.9800
C31 C30 1.536(4)
C31 H31 0.9800
C31 H31A 0.9800
C31 H31B 0.9800
C41 H41 0.9800
C41 H41A 0.9800
C41 H41B 0.9800
C18 C19 1.530(3)
C18 C20 1.533(3)
C18 H18 1.0000
C22 H22 0.9800
C22 H22A 0.9800
C22 H22B 0.9800
C33 H33 0.9800
C33 H33A 0.9800
C33 H33B 0.9800
C19 H19 0.9800
C19 H19A 0.9800
C19 H19B 0.9800
C30 C32 1.537(4)
C30 H30 1.0000
C32 H32 0.9800
C32 H32A 0.9800
C32 H32B 0.9800
C17 H17 0.9800
C17 H17A 0.9800
C17 H17B 0.9800
C25 H25 0.9800
C25 H25A 0.9800
C25 H25B 0.9800
C20 H20 0.9800
C20 H20A 0.9800
C20 H20B 0.9800
C23 H23 0.9800
C23 H23A 0.9800
C23 H23B 0.9800
C36 H36 0.9800
C36 H36A 0.9800
C36 H36B 0.9800
C35 H35 0.9900
C35 H35A 0.9900
C29 H29 0.9800
C29 H29A 0.9800
C29 H29B 0.9800
Li1 O3 2.081(5)
Li1 O4 2.136(5)
O3 C37 1.428(3)
O3 C38 1.436(3)
C37 H37 0.9800
C37 H37A 0.9800
C37 H37B 0.9800
O4 C40 1.419(3)
O4 C39 1.434(3)
C38 C39 1.501(4)
C38 H38 0.9900
C38 H38A 0.9900
C39 H39 0.9900
C39 H39A 0.9900
C40 H40 0.9800
C40 H40A 0.9800
C40 H40B 0.9800

loop_
_geom_torsion_atom_site_label_1
_geom_torsion_atom_site_label_2
_geom_torsion_atom_site_label_3
_geom_torsion_atom_site_label_4
_geom_torsion
C21 Si1 C1 C2 160.31(18)
C15 Si1 C1 C2 -81.5(2)
C18 Si1 C1 C2 35.2(2)
C21 Si1 C1 Al1 -19.6(2)
C15 Si1 C1 Al1 98.67(17)
C18 Si1 C1 Al1 -144.68(16)
C5 Al1 C1 C2 0.5(2)
C6 Al1 C1 C2 -176.57(16)
C5 Al1 C1 Si1 -179.58(15)
C6 Al1 C1 Si1 3.3(2)
C1 Si1 C15 C16 65.1(2)
C21 Si1 C15 C16 -175.08(18)
C18 Si1 C15 C16 -55.1(2)
C1 Si1 C15 C17 -58.9(2)
C21 Si1 C15 C17 60.9(2)
C18 Si1 C15 C17 -179.04(18)
C2 C3 C4 C5 0.9(4)
C3 C4 C5 Si2 -179.4(2)
C3 C4 C5 Al1 -0.2(3)
C30 Si2 C5 C4 163.90(18)
C24 Si2 C5 C4 38.6(2)
C27 Si2 C5 C4 -77.9(2)
C30 Si2 C5 Al1 -15.1(2)
C24 Si2 C5 Al1 -140.38(16)
C27 Si2 C5 Al1 103.09(18)
C1 Al1 C5 C4 -0.4(2)
C6 Al1 C5 C4 176.87(16)
C1 Al1 C5 Si2 178.64(15)
C6 Al1 C5 Si2 -4.1(2)
C10 C11 C6 C7 -1.2(4)
C14 C11 C6 C7 177.8(2)
C10 C11 C6 Al1 173.42(19)
C14 C11 C6 Al1 -7.6(3)
C8 C7 C6 C11 1.8(4)
C12 C7 C6 C11 -178.0(2)
C8 C7 C6 Al1 -172.66(19)
C12 C7 C6 Al1 7.5(3)
C5 Al1 C6 C11 -76.8(2)
C1 Al1 C6 C11 99.9(2)
C5 Al1 C6 C7 97.5(2)
C1 Al1 C6 C7 -85.8(2)
C1 Si1 C21 C23 -67.4(2)
C15 Si1 C21 C23 170.39(19)
C18 Si1 C21 C23 56.2(2)
C1 Si1 C21 C22 164.53(19)
C15 Si1 C21 C22 42.3(2)
C18 Si1 C21 C22 -71.9(2)
C6 C11 C10 C9 -0.2(4)
C14 C11 C10 C9 -179.2(2)
C6 C7 C8 C9 -1.2(4)
C12 C7 C8 C9 178.6(2)
C5 Si2 C27 C29 -68.8(2)
C30 Si2 C27 C29 52.5(2)
C24 Si2 C27 C29 171.66(19)
C5 Si2 C27 C28 55.7(2)
C30 Si2 C27 C28 177.09(18)
C24 Si2 C27 C28 -63.8(2)
Si1 C1 C2 C3 -180.0(2)
Al1 C1 C2 C3 -0.1(3)
C4 C3 C2 C1 -0.7(4)
C41 O5 C42 C43 166.2(2)
Li1 O5 C42 C43 -34.2(3)
C7 C8 C9 C10 -0.2(4)
C7 C8 C9 C13 -177.9(2)
C11 C10 C9 C8 0.9(4)
C11 C10 C9 C13 178.6(2)
C33 O1 C34 C35 158.9(2)
Li1 O1 C34 C35 -48.7(3)
C44 O6 C43 C42 178.2(2)
Li1 O6 C43 C42 -51.1(2)
O5 C42 C43 O6 57.7(3)
C5 Si2 C24 C26 -174.72(19)
C30 Si2 C24 C26 61.1(2)
C27 Si2 C24 C26 -52.8(2)
C5 Si2 C24 C25 55.8(2)
C30 Si2 C24 C25 -68.4(2)
C27 Si2 C24 C25 177.65(19)
C1 Si1 C18 C19 52.1(2)
C21 Si1 C18 C19 -70.7(2)
C15 Si1 C18 C19 173.88(19)
C1 Si1 C18 C20 -178.72(19)
C21 Si1 C18 C20 58.5(2)
C15 Si1 C18 C20 -56.9(2)
C5 Si2 C30 C31 -62.3(2)
C24 Si2 C30 C31 61.2(2)
C27 Si2 C30 C31 174.75(19)
C5 Si2 C30 C32 170.40(19)
C24 Si2 C30 C32 -66.1(2)
C27 Si2 C30 C32 47.5(2)
C36 O2 C35 C34 -179.5(2)
Li1 O2 C35 C34 -37.2(3)
O1 C34 C35 O2 56.8(3)
C42 O5 Li1 O3 101.5(2)
C41 O5 Li1 O3 -102.8(3)
C42 O5 Li1 O1 -159.39(19)
C41 O5 Li1 O1 -3.7(3)
C42 O5 Li1 O4 56.9(12)
C41 O5 Li1 O4 -147.4(11)
C42 O5 Li1 O2 -82.4(2)
C41 O5 Li1 O2 73.3(3)
C42 O5 Li1 O6 5.4(2)
C41 O5 Li1 O6 161.1(2)
C34 O1 Li1 O3 -143.75(19)
C33 O1 Li1 O3 3.1(3)
C34 O1 Li1 O5 121.7(2)
C33 O1 Li1 O5 -91.5(3)
C34 O1 Li1 O4 -65.6(2)
C33 O1 Li1 O4 81.3(3)
C34 O1 Li1 O2 21.9(2)
C33 O1 Li1 O2 168.7(2)
C34 O1 Li1 O6 66.3(8)
C33 O1 Li1 O6 -146.9(7)
C36 O2 Li1 O3 -140.3(9)
C35 O2 Li1 O3 83.5(9)
C36 O2 Li1 O5 55.1(3)
C35 O2 Li1 O5 -81.1(2)
C36 O2 Li1 O1 145.7(2)
C35 O2 Li1 O1 9.5(2)
C36 O2 Li1 O4 -116.9(3)
C35 O2 Li1 O4 106.9(2)
C36 O2 Li1 O6 -21.8(3)
C35 O2 Li1 O6 -157.96(19)
C43 O6 Li1 O3 -67.0(2)
C44 O6 Li1 O3 57.8(2)
C43 O6 Li1 O5 25.55(19)
C44 O6 Li1 O5 150.40(19)
C43 O6 Li1 O1 83.1(7)
C44 O6 Li1 O1 -152.0(7)
C43 O6 Li1 O4 -144.87(18)
C44 O6 Li1 O4 -20.0(3)
C43 O6 Li1 O2 126.01(18)
C44 O6 Li1 O2 -109.1(2)
O5 Li1 O3 C37 23.8(3)
O1 Li1 O3 C37 -69.8(3)
O4 Li1 O3 C37 -164.9(2)
O2 Li1 O3 C37 -141.0(8)
O6 Li1 O3 C37 101.3(2)
O5 Li1 O3 C38 166.43(17)
O1 Li1 O3 C38 72.8(2)
O4 Li1 O3 C38 -22.3(2)
O2 Li1 O3 C38 1.6(10)
O6 Li1 O3 C38 -116.14(19)
O3 Li1 O4 C40 -157.2(2)
O5 Li1 O4 C40 -111.3(11)
O1 Li1 O4 C40 105.2(3)
O2 Li1 O4 C40 28.8(3)
O6 Li1 O4 C40 -61.3(3)
O3 Li1 O4 C39 -5.7(2)
O5 Li1 O4 C39 40.1(12)
O1 Li1 O4 C39 -103.3(2)
O2 Li1 O4 C39 -179.79(18)
O6 Li1 O4 C39 90.1(2)
C37 O3 C38 C39 -165.9(2)
Li1 O3 C38 C39 45.3(3)
C40 O4 C39 C38 -172.6(2)
Li1 O4 C39 C38 30.9(3)
O3 C38 C39 O4 -48.8(3)
